data_7220303
loop_
_publ_author_name
'Tian, Xiangxin'
'Wu, Qian'
'Zhao, Peng'
'Wang, Zheng'
'Feng, Xiaoxiao'
'Li, Conggang'
'Sun, Youxuan'
'Wang, Shanpeng'
'Gao, Zeliang'
'Tao, Xutang'

_publ_section_title
;
 Top-seeded solution growth and characterization of a
 Bi2Mo2.66W0.34O12single crystal
;
_journal_issue 24
_journal_name_full CrystEngComm
_journal_page_first 4525
_journal_paper_doi 10.1039/C5CE00639B
_journal_volume 17
_journal_year 2015
_chemical_formula_moiety 'Bi2 Mo2.66 O12 W0.34'
_chemical_formula_sum 'Bi2 Mo2.66 O12 W0.34'
_chemical_formula_weight 928.11
_chemical_name_systematic
;
 ?
;
_space_group_IT_number 14
_symmetry_cell_setting monoclinic
_symmetry_space_group_name_Hall '-P 2ybc'
_symmetry_space_group_name_H-M 'P 1 21/c 1'
_atom_sites_solution_primary direct
_atom_sites_solution_secondary difmap
_audit_creation_method SHELXL-97
_audit_update_record
;
2014-10-25 deposited with the CCDC.
2015-05-07 downloaded from the CCDC.
;
_cell_angle_alpha 90.00
_cell_angle_beta 115.5070(10)
_cell_angle_gamma 90.00
_cell_formula_units_Z 4
_cell_length_a 7.7212(8)
_cell_length_b 11.4938(12)
_cell_length_c 11.9970(12)
_cell_measurement_reflns_used 2062
_cell_measurement_temperature 293(2)
_cell_measurement_theta_max 27.35
_cell_measurement_theta_min 2.58
_cell_volume 960.91(17)
_computing_cell_refinement 'APEX2 Software Suite (Bruker,2009)'
_computing_data_collection 'APEX2 Software Suite (Bruker,2009)'
_computing_data_reduction 'APEX2 Software Suite (Bruker,2009)'
_computing_molecular_graphics 'SHELXTL (Bruker, 1997)'
_computing_publication_material 'WINGX (Farrugia,1999)'
_computing_structure_refinement 'SHELXL-97 (Sheldrick, 1997)'
_computing_structure_solution 'SIR97 (Altomare,1999)'
_diffrn_ambient_temperature 293(2)
_diffrn_measured_fraction_theta_full 0.999
_diffrn_measured_fraction_theta_max 0.999
_diffrn_measurement_device_type 'Bruker APEX2 CCD area-detector diffractometer'
_diffrn_measurement_method '\f and \w scans'
_diffrn_radiation_monochromator graphite
_diffrn_radiation_source 'fine-focus sealed tube'
_diffrn_radiation_type MoK\a
_diffrn_radiation_wavelength 0.71069
_diffrn_reflns_av_R_equivalents 0.0537
_diffrn_reflns_av_sigmaI/netI 0.0401
_diffrn_reflns_limit_h_max 9
_diffrn_reflns_limit_h_min -9
_diffrn_reflns_limit_k_max 14
_diffrn_reflns_limit_k_min -14
_diffrn_reflns_limit_l_max 15
_diffrn_reflns_limit_l_min -15
_diffrn_reflns_number 11077
_diffrn_reflns_theta_full 27.49
_diffrn_reflns_theta_max 27.49
_diffrn_reflns_theta_min 2.58
_diffrn_standards_number 0
_exptl_absorpt_coefficient_mu 44.051
_exptl_absorpt_correction_T_max 0.1775
_exptl_absorpt_correction_T_min 0.1265
_exptl_absorpt_correction_type multi-scan
_exptl_absorpt_process_details 'APEX2 Software Suite (Bruker,2009)'
_exptl_crystal_colour yellow
_exptl_crystal_density_diffrn 6.415
_exptl_crystal_density_method 'not measured'
_exptl_crystal_description prism
_exptl_crystal_F_000 1596
_exptl_crystal_size_max 0.08
_exptl_crystal_size_mid 0.07
_exptl_crystal_size_min 0.06
_refine_diff_density_max 1.230
_refine_diff_density_min -1.223
_refine_diff_density_rms 0.322
_refine_ls_extinction_coef 0.00224(5)
_refine_ls_extinction_expression Fc^*^=kFc[1+0.001xFc^2^\l^3^/sin(2\q)]^-1/4^
_refine_ls_extinction_method SHELXL
_refine_ls_goodness_of_fit_ref 1.009
_refine_ls_matrix_type full
_refine_ls_number_parameters 158
_refine_ls_number_reflns 2196
_refine_ls_number_restraints 0
_refine_ls_restrained_S_all 1.009
_refine_ls_R_factor_all 0.0353
_refine_ls_R_factor_gt 0.0249
_refine_ls_shift/su_max 0.001
_refine_ls_shift/su_mean 0.000
_refine_ls_structure_factor_coef Fsqd
_refine_ls_weighting_details 'calc w=1/[\s^2^(Fo^2^)+(0.0144P)^2^+0.0000P] where P=(Fo^2^+2Fc^2^)/3'
_refine_ls_weighting_scheme calc
_refine_ls_wR_factor_gt 0.0449
_refine_ls_wR_factor_ref 0.0479
_reflns_number_gt 1804
_reflns_number_total 2196
_reflns_threshold_expression >2sigma(I)
_cod_data_source_file c5ce00639b1.cif
_cod_data_source_block BMW
_cod_depositor_comments
;
The following automatic conversions were performed:

'_symmetry_cell_setting' value 'Monoclinic' changed to 'monoclinic'
according to
/usr/data/users/saulius/crontab/automatic-downloads/rss-feeds/RSC/lib/dictionaries/cif_core.dic
dictionary named 'cif_core.dic' version 2.4.2 from 2011-04-26.

Automatic conversion script
Id: cif_fix_values 3271 2015-04-21 07:52:19Z andrius 

 Adding full bibliography for 7220303.cif.
;
_cod_original_sg_symbol_H-M 'P2(1)/c  '
_cod_database_code 7220303

loop_
_symmetry_equiv_pos_as_xyz
'x, y, z'
'-x, y+1/2, -z+1/2'
'-x, -y, -z'
'x, -y-1/2, z-1/2'

loop_
_atom_site_label
_atom_site_type_symbol
_atom_site_fract_x
_atom_site_fract_y
_atom_site_fract_z
_atom_site_U_iso_or_equiv
_atom_site_adp_type
_atom_site_occupancy
_atom_site_symmetry_multiplicity
_atom_site_calc_flag
_atom_site_refinement_flags
Bi1 Bi 1.26149(4) 0.86272(3) 0.25643(3) 0.00847(9) Uani 1 1 d .
Bi2 Bi 0.90705(4) 0.62962(3) 0.08304(3) 0.00947(9) Uani 1 1 d .
Mo1 Mo 1.03401(9) 0.88894(5) -0.08313(5) 0.0074(2) Uani 0.877(3) 1 d P
W1 W 1.03401(9) 0.88894(5) -0.08313(5) 0.0074(2) Uani 0.123(3) 1 d P
Mo2 Mo 0.73543(10) 0.86725(6) 0.19543(6) 0.0083(2) Uani 0.974(3) 1 d P
W2 W 0.73543(10) 0.86725(6) 0.19543(6) 0.0083(2) Uani 0.026(3) 1 d P
Mo3 Mo 0.42050(8) 0.65223(5) 0.10791(5) 0.0071(2) Uani 0.805(3) 1 d P
W3 W 0.42050(8) 0.65223(5) 0.10791(5) 0.0071(2) Uani 0.195(3) 1 d P
O1 O 0.9372(8) 0.9456(4) -0.2439(5) 0.0093(12) Uani 1 1 d .
O2 O 1.2246(8) 0.7982(5) -0.0628(5) 0.0156(14) Uani 1 1 d .
O3 O 0.8620(8) 0.7925(5) -0.0859(5) 0.0154(14) Uani 1 1 d .
O4 O 1.1261(8) 0.9492(5) 0.0810(5) 0.0104(12) Uani 1 1 d .
O5 O 0.9528(8) 0.7904(5) 0.1983(5) 0.0114(13) Uani 1 1 d .
O6 O 0.6949(9) 0.9691(5) 0.0850(5) 0.0185(14) Uani 1 1 d .
O7 O 0.8389(8) 0.9413(5) 0.3345(5) 0.0164(14) Uani 1 1 d .
O8 O 0.5064(8) 0.8153(5) 0.1976(5) 0.0149(13) Uani 1 1 d .
O9 O 0.2192(7) 0.6945(5) 0.1526(5) 0.0091(12) Uani 1 1 d .
O10 O 0.5435(8) 0.5519(5) 0.2208(5) 0.0152(14) Uani 1 1 d .
O11 O 0.2869(8) 0.5644(5) -0.0204(5) 0.0159(14) Uani 1 1 d .
O12 O 0.6207(8) 0.7070(5) 0.0703(5) 0.0160(14) Uani 1 1 d .

loop_
_atom_site_aniso_label
_atom_site_aniso_U_11
_atom_site_aniso_U_22
_atom_site_aniso_U_33
_atom_site_aniso_U_23
_atom_site_aniso_U_13
_atom_site_aniso_U_12
Bi1 0.00700(16) 0.01026(17) 0.00747(16) -0.00030(13) 0.00247(12) 0.00067(13)
Bi2 0.01004(17) 0.01059(16) 0.00932(16) -0.00116(13) 0.00564(13) -0.00088(13)
Mo1 0.0102(4) 0.0054(3) 0.0061(3) 0.0002(2) 0.0030(3) 0.0006(2)
W1 0.0102(4) 0.0054(3) 0.0061(3) 0.0002(2) 0.0030(3) 0.0006(2)
Mo2 0.0042(4) 0.0080(4) 0.0140(4) 0.0005(3) 0.0052(3) 0.0004(3)
W2 0.0042(4) 0.0080(4) 0.0140(4) 0.0005(3) 0.0052(3) 0.0004(3)
Mo3 0.0043(3) 0.0054(3) 0.0122(3) -0.0016(2) 0.0043(2) -0.0005(2)
W3 0.0043(3) 0.0054(3) 0.0122(3) -0.0016(2) 0.0043(2) -0.0005(2)
O1 0.011(3) 0.009(3) 0.012(3) 0.001(2) 0.009(3) 0.001(2)
O2 0.015(3) 0.010(3) 0.023(4) 0.002(3) 0.009(3) 0.003(3)
O3 0.018(3) 0.009(3) 0.018(3) -0.001(2) 0.007(3) 0.000(3)
O4 0.012(3) 0.009(3) 0.012(3) -0.002(2) 0.007(3) 0.004(2)
O5 0.009(3) 0.013(3) 0.012(3) -0.002(2) 0.004(3) 0.002(2)
O6 0.020(4) 0.014(3) 0.019(4) 0.006(3) 0.005(3) -0.001(3)
O7 0.014(3) 0.015(3) 0.021(3) 0.002(3) 0.008(3) 0.002(3)
O8 0.009(3) 0.013(3) 0.023(3) -0.004(3) 0.007(3) -0.001(2)
O9 0.003(3) 0.010(3) 0.014(3) -0.003(2) 0.004(2) 0.000(2)
O10 0.010(3) 0.015(3) 0.018(3) 0.007(3) 0.003(3) 0.006(2)
O11 0.020(3) 0.013(3) 0.015(3) -0.002(3) 0.009(3) -0.002(3)
O12 0.007(3) 0.020(3) 0.023(4) 0.000(3) 0.008(3) -0.003(3)

loop_
_atom_type_symbol
_atom_type_description
_atom_type_scat_dispersion_real
_atom_type_scat_dispersion_imag
_atom_type_scat_source
O O 0.0106 0.0060 'International Tables Vol C Tables 4.2.6.8 and 6.1.1.4'
Mo Mo -1.6832 0.6857 'International Tables Vol C Tables 4.2.6.8 and 6.1.1.4'
W W -0.8490 6.8722 'International Tables Vol C Tables 4.2.6.8 and 6.1.1.4'
Bi Bi -4.1077 10.2566 'International Tables Vol C Tables 4.2.6.8 and 6.1.1.4'

loop_
_geom_angle_atom_site_label_1
_geom_angle_atom_site_label_2
_geom_angle_atom_site_label_3
_geom_angle
_geom_angle_site_symmetry_1
_geom_angle_site_symmetry_3
O4 Bi1 O9 87.8(2) . 1_655
O4 Bi1 O5 82.4(2) . .
O9 Bi1 O5 68.97(19) 1_655 .
O4 Bi1 O8 85.9(2) . 1_655
O9 Bi1 O8 65.02(19) 1_655 1_655
O5 Bi1 O8 132.81(19) . 1_655
O4 Bi1 O10 74.38(19) . 2_755
O9 Bi1 O10 136.04(19) 1_655 2_755
O5 Bi1 O10 143.54(18) . 2_755
O8 Bi1 O10 73.73(18) 1_655 2_755
O4 Bi1 O1 62.25(18) . 3_775
O9 Bi1 O1 137.84(18) 1_655 3_775
O5 Bi1 O1 77.71(17) . 3_775
O8 Bi1 O1 134.14(18) 1_655 3_775
O10 Bi1 O1 66.71(17) 2_755 3_775
O4 Bi1 O11 128.15(18) . 4_676
O9 Bi1 O11 137.70(18) 1_655 4_676
O5 Bi1 O11 92.01(18) . 4_676
O8 Bi1 O11 129.66(19) 1_655 4_676
O10 Bi1 O11 81.14(17) 2_755 4_676
O1 Bi1 O11 66.19(16) 3_775 4_676
O1 Bi2 O5 79.30(19) 4_576 .
O1 Bi2 O9 96.8(2) 4_576 1_655
O5 Bi2 O9 69.42(19) . 1_655
O1 Bi2 O12 85.6(2) 4_576 .
O5 Bi2 O12 67.6(2) . .
O9 Bi2 O12 135.67(19) 1_655 .
O1 Bi2 O11 75.32(19) 4_576 3_665
O5 Bi2 O11 143.12(19) . 3_665
O9 Bi2 O11 139.49(18) 1_655 3_665
O12 Bi2 O11 84.05(19) . 3_665
O1 Bi2 O3 158.81(18) 4_576 .
O5 Bi2 O3 79.93(19) . .
O9 Bi2 O3 79.77(18) 1_655 .
O12 Bi2 O3 82.68(19) . .
O11 Bi2 O3 120.63(17) 3_665 .
O3 Mo1 O2 102.5(3) . .
O3 Mo1 O1 104.1(3) . .
O2 Mo1 O1 107.1(3) . .
O3 Mo1 O4 101.2(3) . .
O2 Mo1 O4 99.0(3) . .
O1 Mo1 O4 138.2(2) . .
O3 Mo1 O4 96.3(2) . 3_775
O2 Mo1 O4 159.7(2) . 3_775
O1 Mo1 O4 75.1(2) . 3_775
O4 Mo1 O4 69.5(2) . 3_775
O6 Mo2 O7 105.5(3) . .
O6 Mo2 O8 111.9(3) . .
O7 Mo2 O8 100.9(3) . .
O6 Mo2 O5 101.6(3) . .
O7 Mo2 O5 100.1(3) . .
O8 Mo2 O5 133.4(2) . .
O6 Mo2 O12 98.8(2) . .
O7 Mo2 O12 155.7(2) . .
O8 Mo2 O12 69.8(2) . .
O5 Mo2 O12 74.1(2) . .
O10 Mo3 O11 102.8(3) . .
O10 Mo3 O12 100.4(3) . .
O11 Mo3 O12 102.3(3) . .
O10 Mo3 O9 100.9(3) . .
O11 Mo3 O9 98.6(3) . .
O12 Mo3 O9 145.8(2) . .
O10 Mo3 O8 104.3(2) . .
O11 Mo3 O8 152.9(2) . .
O12 Mo3 O8 73.7(2) . .
O9 Mo3 O8 75.4(2) . .
Mo1 O1 Bi2 133.1(3) . 4_575
Mo1 O1 Bi1 108.3(2) . 3_775
Bi2 O1 Bi1 117.1(2) 4_575 3_775
Mo1 O3 Bi2 126.2(3) . .
Mo1 O4 Bi1 130.5(3) . .
Mo1 O4 W1 110.5(2) . 3_775
Bi1 O4 W1 114.3(2) . 3_775
Mo1 O4 Mo1 110.5(2) . 3_775
Bi1 O4 Mo1 114.3(2) . 3_775
W1 O4 Mo1 0.00(3) 3_775 3_775
Mo2 O5 Bi2 118.2(3) . .
Mo2 O5 Bi1 128.8(3) . .
Bi2 O5 Bi1 110.3(2) . .
Mo2 O8 Mo3 111.4(3) . .
Mo2 O8 Bi1 144.6(3) . 1_455
Mo3 O8 Bi1 103.9(2) . 1_455
Mo3 O9 Bi1 115.6(2) . 1_455
Mo3 O9 Bi2 131.7(3) . 1_455
Bi1 O9 Bi2 111.0(2) 1_455 1_455
Mo3 O10 Bi1 138.1(3) . 2_745
Mo3 O11 Bi2 142.3(3) . 3_665
Mo3 O11 Bi1 116.7(3) . 4_475
Bi2 O11 Bi1 100.93(18) 3_665 4_475
Mo3 O12 Mo2 103.6(3) . .
Mo3 O12 Bi2 135.0(3) . .
Mo2 O12 Bi2 100.1(2) . .

loop_
_geom_bond_atom_site_label_1
_geom_bond_atom_site_label_2
_geom_bond_distance
_geom_bond_site_symmetry_2
Bi1 O4 2.148(5) .
Bi1 O9 2.247(5) 1_655
Bi1 O5 2.330(6) .
Bi1 O8 2.349(6) 1_655
Bi1 O10 2.591(5) 2_755
Bi1 O1 2.652(5) 3_775
Bi1 O11 2.731(6) 4_676
Bi2 O1 2.167(5) 4_576
Bi2 O5 2.243(5) .
Bi2 O9 2.308(5) 1_655
Bi2 O12 2.326(6) .
Bi2 O11 2.610(6) 3_665
Bi2 O3 2.670(6) .
Mo1 O3 1.719(6) .
Mo1 O2 1.733(6) .
Mo1 O1 1.860(5) .
Mo1 O4 1.912(5) .
Mo1 O4 2.240(5) 3_775
Mo2 O6 1.693(6) .
Mo2 O7 1.731(6) .
Mo2 O8 1.877(6) .
Mo2 O5 1.884(5) .
Mo2 O12 2.300(6) .
Mo3 O10 1.720(5) .
Mo3 O11 1.756(6) .
Mo3 O12 1.895(6) .
Mo3 O9 1.912(5) .
Mo3 O8 2.121(5) .
O1 Bi2 2.167(5) 4_575
O1 Bi1 2.652(5) 3_775
O4 W1 2.240(5) 3_775
O4 Mo1 2.240(5) 3_775
O8 Bi1 2.349(6) 1_455
O9 Bi1 2.247(5) 1_455
O9 Bi2 2.308(5) 1_455
O10 Bi1 2.591(5) 2_745
O11 Bi2 2.610(6) 3_665
O11 Bi1 2.731(6) 4_475

loop_
_geom_torsion_atom_site_label_1
_geom_torsion_atom_site_label_2
_geom_torsion_atom_site_label_3
_geom_torsion_atom_site_label_4
_geom_torsion
_geom_torsion_site_symmetry_1
_geom_torsion_site_symmetry_4
O3 Mo1 O1 Bi2 -73.1(4) . 4_575
O2 Mo1 O1 Bi2 35.0(4) . 4_575
O4 Mo1 O1 Bi2 161.2(3) . 4_575
O4 Mo1 O1 Bi2 -166.1(4) 3_775 4_575
O3 Mo1 O1 Bi1 92.2(3) . 3_775
O2 Mo1 O1 Bi1 -159.7(2) . 3_775
O4 Mo1 O1 Bi1 -33.5(4) . 3_775
O4 Mo1 O1 Bi1 -0.76(19) 3_775 3_775
O2 Mo1 O3 Bi2 52.3(4) . .
O1 Mo1 O3 Bi2 163.8(3) . .
O4 Mo1 O3 Bi2 -49.7(4) . .
O4 Mo1 O3 Bi2 -120.0(3) 3_775 .
O1 Bi2 O3 Mo1 75.1(7) 4_576 .
O5 Bi2 O3 Mo1 63.5(3) . .
O9 Bi2 O3 Mo1 -7.2(3) 1_655 .
O12 Bi2 O3 Mo1 131.9(4) . .
O11 Bi2 O3 Mo1 -149.5(3) 3_665 .
O3 Mo1 O4 Bi1 61.1(4) . .
O2 Mo1 O4 Bi1 -43.6(4) . .
O1 Mo1 O4 Bi1 -172.3(3) . .
O4 Mo1 O4 Bi1 153.8(5) 3_775 .
O3 Mo1 O4 W1 -92.6(3) . 3_775
O2 Mo1 O4 W1 162.6(3) . 3_775
O1 Mo1 O4 W1 33.9(5) . 3_775
O4 Mo1 O4 W1 0.0 3_775 3_775
O3 Mo1 O4 Mo1 -92.6(3) . 3_775
O2 Mo1 O4 Mo1 162.6(3) . 3_775
O1 Mo1 O4 Mo1 33.9(5) . 3_775
O4 Mo1 O4 Mo1 0.0 3_775 3_775
O9 Bi1 O4 Mo1 -3.1(4) 1_655 .
O5 Bi1 O4 Mo1 -72.2(4) . .
O8 Bi1 O4 Mo1 62.0(4) 1_655 .
O10 Bi1 O4 Mo1 136.2(4) 2_755 .
O1 Bi1 O4 Mo1 -152.2(4) 3_775 .
O11 Bi1 O4 Mo1 -158.8(3) 4_676 .
O9 Bi1 O4 W1 149.9(3) 1_655 3_775
O5 Bi1 O4 W1 80.8(3) . 3_775
O8 Bi1 O4 W1 -145.0(3) 1_655 3_775
O10 Bi1 O4 W1 -70.8(3) 2_755 3_775
O1 Bi1 O4 W1 0.75(19) 3_775 3_775
O11 Bi1 O4 W1 -5.8(4) 4_676 3_775
O9 Bi1 O4 Mo1 149.9(3) 1_655 3_775
O5 Bi1 O4 Mo1 80.8(3) . 3_775
O8 Bi1 O4 Mo1 -145.0(3) 1_655 3_775
O10 Bi1 O4 Mo1 -70.8(3) 2_755 3_775
O1 Bi1 O4 Mo1 0.75(19) 3_775 3_775
O11 Bi1 O4 Mo1 -5.8(4) 4_676 3_775
O6 Mo2 O5 Bi2 -94.3(3) . .
O7 Mo2 O5 Bi2 157.4(3) . .
O8 Mo2 O5 Bi2 41.8(5) . .
O12 Mo2 O5 Bi2 1.7(2) . .
O6 Mo2 O5 Bi1 65.3(4) . .
O7 Mo2 O5 Bi1 -43.0(4) . .
O8 Mo2 O5 Bi1 -158.6(3) . .
O12 Mo2 O5 Bi1 161.3(4) . .
O1 Bi2 O5 Mo2 -91.3(3) 4_576 .
O9 Bi2 O5 Mo2 167.2(4) 1_655 .
O12 Bi2 O5 Mo2 -1.7(2) . .
O11 Bi2 O5 Mo2 -44.3(5) 3_665 .
O3 Bi2 O5 Mo2 84.4(3) . .
O1 Bi2 O5 Bi1 105.5(2) 4_576 .
O9 Bi2 O5 Bi1 4.0(2) 1_655 .
O12 Bi2 O5 Bi1 -164.9(3) . .
O11 Bi2 O5 Bi1 152.6(2) 3_665 .
O3 Bi2 O5 Bi1 -78.7(2) . .
O4 Bi1 O5 Mo2 -74.5(4) . .
O9 Bi1 O5 Mo2 -165.0(4) 1_655 .
O8 Bi1 O5 Mo2 -151.7(3) 1_655 .
O10 Bi1 O5 Mo2 -24.0(5) 2_755 .
O1 Bi1 O5 Mo2 -11.3(3) 3_775 .
O11 Bi1 O5 Mo2 53.8(3) 4_676 .
O4 Bi1 O5 Bi2 86.4(2) . .
O9 Bi1 O5 Bi2 -4.2(2) 1_655 .
O8 Bi1 O5 Bi2 9.2(4) 1_655 .
O10 Bi1 O5 Bi2 136.9(3) 2_755 .
O1 Bi1 O5 Bi2 149.5(3) 3_775 .
O11 Bi1 O5 Bi2 -145.4(2) 4_676 .
O6 Mo2 O8 Mo3 101.1(3) . .
O7 Mo2 O8 Mo3 -147.2(3) . .
O5 Mo2 O8 Mo3 -31.8(5) . .
O12 Mo2 O8 Mo3 9.5(2) . .
O6 Mo2 O8 Bi1 -75.9(6) . 1_455
O7 Mo2 O8 Bi1 35.9(6) . 1_455
O5 Mo2 O8 Bi1 151.2(4) . 1_455
O12 Mo2 O8 Bi1 -167.5(6) . 1_455
O10 Mo3 O8 Mo2 85.6(3) . .
O11 Mo3 O8 Mo2 -96.4(6) . .
O12 Mo3 O8 Mo2 -11.3(3) . .
O9 Mo3 O8 Mo2 -176.7(3) . .
O10 Mo3 O8 Bi1 -96.2(3) . 1_455
O11 Mo3 O8 Bi1 81.8(6) . 1_455
O12 Mo3 O8 Bi1 166.9(3) . 1_455
O9 Mo3 O8 Bi1 1.5(2) . 1_455
O10 Mo3 O9 Bi1 100.4(3) . 1_455
O11 Mo3 O9 Bi1 -154.7(3) . 1_455
O12 Mo3 O9 Bi1 -27.2(6) . 1_455
O8 Mo3 O9 Bi1 -1.7(3) . 1_455
O10 Mo3 O9 Bi2 -96.2(4) . 1_455
O11 Mo3 O9 Bi2 8.7(4) . 1_455
O12 Mo3 O9 Bi2 136.2(4) . 1_455
O8 Mo3 O9 Bi2 161.7(4) . 1_455
O11 Mo3 O10 Bi1 45.2(5) . 2_745
O12 Mo3 O10 Bi1 -60.2(5) . 2_745
O9 Mo3 O10 Bi1 146.7(4) . 2_745
O8 Mo3 O10 Bi1 -135.8(4) . 2_745
O10 Mo3 O11 Bi2 38.4(5) . 3_665
O12 Mo3 O11 Bi2 142.2(5) . 3_665
O9 Mo3 O11 Bi2 -65.0(5) . 3_665
O8 Mo3 O11 Bi2 -139.7(4) . 3_665
O10 Mo3 O11 Bi1 -139.3(3) . 4_475
O12 Mo3 O11 Bi1 -35.5(3) . 4_475
O9 Mo3 O11 Bi1 117.4(3) . 4_475
O8 Mo3 O11 Bi1 42.6(7) . 4_475
O10 Mo3 O12 Mo2 -93.2(3) . .
O11 Mo3 O12 Mo2 161.1(2) . .
O9 Mo3 O12 Mo2 34.5(5) . .
O8 Mo3 O12 Mo2 8.8(2) . .
O10 Mo3 O12 Bi2 26.5(5) . .
O11 Mo3 O12 Bi2 -79.2(4) . .
O9 Mo3 O12 Bi2 154.3(3) . .
O8 Mo3 O12 Bi2 128.5(4) . .
O6 Mo2 O12 Mo3 -120.4(3) . .
O7 Mo2 O12 Mo3 60.8(6) . .
O8 Mo2 O12 Mo3 -10.2(3) . .
O5 Mo2 O12 Mo3 140.0(3) . .
O6 Mo2 O12 Bi2 98.2(3) . .
O7 Mo2 O12 Bi2 -80.6(6) . .
O8 Mo2 O12 Bi2 -151.6(3) . .
O5 Mo2 O12 Bi2 -1.5(2) . .
O1 Bi2 O12 Mo3 -39.5(4) 4_576 .
O5 Bi2 O12 Mo3 -119.7(5) . .
O9 Bi2 O12 Mo3 -134.6(4) 1_655 .
O11 Bi2 O12 Mo3 36.2(4) 3_665 .
O3 Bi2 O12 Mo3 158.2(4) . .
O1 Bi2 O12 Mo2 81.5(2) 4_576 .
O5 Bi2 O12 Mo2 1.28(18) . .
O9 Bi2 O12 Mo2 -13.6(4) 1_655 .
O11 Bi2 O12 Mo2 157.2(2) 3_665 .
O3 Bi2 O12 Mo2 -80.8(2) . .
